data_7246432
loop_
_publ_author_name
'Arul, Anand'
'Ramaclus, Jerald Vijay'

_publ_section_title
;
 4-[4-(4-Methoxyphenyl)-1,3-butadienyl]-1-methylpyridinium 4-chlorobenzene
 sulphonate (MBMPCBS) -- an efficient nonlinear optical crystal with
 superior thermal stability
;
_journal_issue 17
_journal_name_full CrystEngComm
_journal_page_first 2534
_journal_page_last 2545
_journal_paper_doi 10.1039/D3CE00090G
_journal_volume 25
_journal_year 2023
_chemical_formula_moiety 'C17 H18 N O, C6 H4 Cl O3 S '
_chemical_formula_sum 'C23 H22 Cl N O4 S'
_chemical_formula_weight 443.92
_chemical_name_systematic '4-[4-(4-Methoxyphenyl)-1,3-butadienyl]-1-methylpyridinium 4-chlorobenzene sulfonate'
_space_group_crystal_system monoclinic
_space_group_IT_number 7
_space_group_name_Hall 'P -2yc'
_space_group_name_H-M_alt 'P 1 c 1'
_atom_sites_solution_hydrogens geom
_audit_creation_method SHELXL-2018/3
_audit_update_record
;
2021-12-09 deposited with the CCDC.	2023-03-14 downloaded from the CCDC.
;
_cell_angle_alpha 90
_cell_angle_beta 99.552(7)
_cell_angle_gamma 90
_cell_formula_units_Z 4
_cell_length_a 18.8216(2)
_cell_length_b 9.2134(2)
_cell_length_c 12.6540(4)
_cell_measurement_reflns_used 9353
_cell_measurement_temperature 200(2)
_cell_measurement_theta_max 30.94
_cell_measurement_theta_min 2.86
_cell_volume 2163.92(10)
_computing_cell_refinement 'APEX3/SAINT (Bruker, 2016)'
_computing_data_collection 'APEX3 (Bruker, 2016)'
_computing_data_reduction 'SAINT/XPREP (Bruker, 2016)'
_computing_molecular_graphics 'ORTEP3 (Farrugia, 1997) and Mercury (Bruno et al., 2002)'
_computing_publication_material 'SHELXL-2018/3 (Sheldrick, 2018)'
_computing_structure_refinement 'SHELXL-2018/3 (Sheldrick, 2018)'
_computing_structure_solution 'SHELXT-2018/2 (Sheldrick, 2018)'
_diffrn_ambient_temperature 200(2)
_diffrn_measured_fraction_theta_full 0.992
_diffrn_measured_fraction_theta_max 0.992
_diffrn_measurement_device_type 'Bruker D8 VENTURE diffractometer with PHOTON II detector'
_diffrn_measurement_method '\w and \f scan'
_diffrn_radiation_monochromator graphite
_diffrn_radiation_source 'fine-focus sealed tube'
_diffrn_radiation_type MoK\a
_diffrn_radiation_wavelength 0.71073
_diffrn_reflns_av_unetI/netI 0.1054
_diffrn_reflns_Laue_measured_fraction_full 0.992
_diffrn_reflns_Laue_measured_fraction_max 0.992
_diffrn_reflns_limit_h_max 22
_diffrn_reflns_limit_h_min -22
_diffrn_reflns_limit_k_max 10
_diffrn_reflns_limit_k_min -10
_diffrn_reflns_limit_l_max 14
_diffrn_reflns_limit_l_min -15
_diffrn_reflns_number 36832
_diffrn_reflns_point_group_measured_fraction_full 0.952
_diffrn_reflns_point_group_measured_fraction_max 0.952
_diffrn_reflns_theta_full 24.997
_diffrn_reflns_theta_max 24.997
_diffrn_reflns_theta_min 3.116
_exptl_absorpt_coefficient_mu 0.303
_exptl_absorpt_correction_T_max 0.7457
_exptl_absorpt_correction_T_min 0.6354
_exptl_absorpt_correction_type multi-scan
_exptl_absorpt_process_details 'SADABS (bruker, 2016)'
_exptl_crystal_colour yellow
_exptl_crystal_density_diffrn 1.363
_exptl_crystal_description BLOCK
_exptl_crystal_F_000 928
_exptl_crystal_recrystallization_method 'Re-crystallisation from solvent: Acetonitrile-Millipore water'
_exptl_crystal_size_max 0.300
_exptl_crystal_size_mid 0.250
_exptl_crystal_size_min 0.250
_refine_diff_density_max 0.404
_refine_diff_density_min -0.388
_refine_diff_density_rms 0.054
_refine_ls_abs_structure_details
;
 Flack x determined using 2659 quotients [(I+)-(I-)]/[(I+)+(I-)]
 (Parsons, Flack and Wagner, Acta Cryst. B69 (2013) 249-259).
;
_refine_ls_abs_structure_Flack -0.07(3)
_refine_ls_extinction_method none
_refine_ls_goodness_of_fit_ref 1.043
_refine_ls_hydrogen_treatment constr
_refine_ls_matrix_type full
_refine_ls_number_parameters 602
_refine_ls_number_reflns 36832
_refine_ls_number_restraints 176
_refine_ls_restrained_S_all 1.042
_refine_ls_R_factor_all 0.0726
_refine_ls_R_factor_gt 0.0583
_refine_ls_shift/su_max 0.000
_refine_ls_shift/su_mean 0.000
_refine_ls_structure_factor_coef Fsqd
_refine_ls_weighting_details 'w=1/[\s^2^(Fo^2^)+(0.0166P)^2^+1.1786P] where P=(Fo^2^+2Fc^2^)/3'
_refine_ls_weighting_scheme calc
_refine_ls_wR_factor_gt 0.1462
_refine_ls_wR_factor_ref 0.1582
_reflns_Friedel_coverage 0.917
_reflns_Friedel_fraction_full 0.912
_reflns_Friedel_fraction_max 0.912
_reflns_number_gt 30935
_reflns_number_total 36832
_reflns_threshold_expression 'I > 2\s(I)'
_cod_data_source_file d3ce00090g2.cif
_cod_data_source_block shelx
_cod_depositor_comments 'Adding full bibliography for 7246432--7246433.cif.'
_cod_original_sg_symbol_H-M 'P c'
_cod_database_code 7246432
_shelx_shelxl_version_number 2018/3
_shelx_space_group_comment
;
The symmetry employed for this shelxl refinement is uniquely defined
by the following loop, which should always be used as a source of
symmetry information in preference to the above space-group names.
They are only intended as comments.
;
_shelx_estimated_absorpt_t_min 0.915
_shelx_estimated_absorpt_t_max 0.928

loop_
_space_group_symop_operation_xyz
'x, y, z'
'x, -y, z+1/2'

loop_
_atom_site_label
_atom_site_type_symbol
_atom_site_fract_x
_atom_site_fract_y
_atom_site_fract_z
_atom_site_U_iso_or_equiv
_atom_site_adp_type
_atom_site_occupancy
_atom_site_site_symmetry_order
_atom_site_calc_flag
_atom_site_refinement_flags_posn
_atom_site_refinement_flags_adp
_atom_site_refinement_flags_occupancy
_atom_site_disorder_assembly
_atom_site_disorder_group
C1 C 0.0734(5) 0.3484(10) 0.4600(7) 0.042(2) Uani 1 1 d . . . . .
C2 C 0.1156(6) 0.4685(10) 0.4473(8) 0.042(2) Uani 1 1 d . . . . .
H2 H 0.112850 0.552465 0.489935 0.050 Uiso 1 1 calc R U . . .
C3 C 0.1616(6) 0.4665(11) 0.3727(9) 0.046(2) Uani 1 1 d . . . . .
H3 H 0.190533 0.549308 0.365577 0.055 Uiso 1 1 calc R U . . .
C4 C 0.1665(4) 0.3461(9) 0.3078(6) 0.0377(19) Uani 1 1 d . . . . .
C5 C 0.1234(5) 0.2260(10) 0.3220(7) 0.044(2) Uani 1 1 d . . . . .
H5 H 0.126308 0.141191 0.280181 0.053 Uiso 1 1 calc R U . . .
C6 C 0.0780(5) 0.2283(10) 0.3939(8) 0.052(2) Uani 1 1 d . . . . .
H6 H 0.048288 0.146239 0.399711 0.062 Uiso 1 1 calc R U . . .
C7 C 0.2134(5) 0.3398(10) 0.2265(7) 0.045(2) Uani 1 1 d . . . . .
H7 H 0.220470 0.246316 0.198267 0.054 Uiso 1 1 calc R U . . .
C8 C 0.2477(5) 0.4495(11) 0.1871(7) 0.045(2) Uani 1 1 d . . . . .
H8 H 0.243324 0.544292 0.214858 0.054 Uiso 1 1 calc R U . . .
C9 C 0.2911(5) 0.4295(12) 0.1036(7) 0.048(2) Uani 1 1 d . . . . .
H9 H 0.298639 0.333269 0.080964 0.057 Uiso 1 1 calc R U . . .
C10 C 0.3211(6) 0.5380(13) 0.0567(9) 0.050(3) Uani 1 1 d . . . . .
H10 H 0.314441 0.633442 0.081883 0.060 Uiso 1 1 calc R U . . .
C11 C 0.3632(7) 0.5231(12) -0.0300(9) 0.048(3) Uani 1 1 d . . . . .
C12 C 0.3852(7) 0.6444(16) -0.0812(9) 0.058(3) Uani 1 1 d . . . . .
H12 H 0.373177 0.738475 -0.058987 0.070 Uiso 1 1 calc R U . . .
C13 C 0.4235(7) 0.6308(18) -0.1618(9) 0.069(4) Uani 1 1 d . . . . .
H13 H 0.438624 0.715929 -0.194121 0.082 Uiso 1 1 calc R U . . .
N1 N 0.4408(6) 0.5005(12) -0.1979(9) 0.063(4) Uani 1 1 d . . . . .
C15 C 0.4217(6) 0.3773(15) -0.1507(9) 0.059(3) Uani 1 1 d . . . . .
H15 H 0.434603 0.284806 -0.174718 0.071 Uiso 1 1 calc R U . . .
C16 C 0.3831(7) 0.3890(15) -0.0672(9) 0.055(3) Uani 1 1 d . . . . .
H16 H 0.369686 0.302945 -0.034094 0.066 Uiso 1 1 calc R U . . .
C17 C 0.0262(7) 0.4545(13) 0.6069(10) 0.065(3) Uani 1 1 d . . . . .
H17A H 0.074536 0.467896 0.648303 0.097 Uiso 1 1 calc R U . . .
H17B H -0.007636 0.431370 0.655592 0.097 Uiso 1 1 calc R U . . .
H17C H 0.010857 0.543978 0.567765 0.097 Uiso 1 1 calc R U . . .
C18 C 0.7006(4) 0.5636(8) -0.4353(6) 0.0313(18) Uani 1 1 d . . . . .
C19 C 0.7031(5) 0.5607(9) -0.3254(7) 0.0399(19) Uani 1 1 d . . . . .
H19 H 0.661522 0.532434 -0.296970 0.048 Uiso 1 1 calc R U . . .
C20 C 0.7660(5) 0.5990(10) -0.2558(8) 0.049(2) Uani 1 1 d . . . . .
H20 H 0.767281 0.600224 -0.180418 0.059 Uiso 1 1 calc R U . . .
C21 C 0.8262(5) 0.6351(10) -0.2998(9) 0.050(2) Uani 1 1 d . . . . .
C22 C 0.8255(5) 0.6398(10) -0.4090(9) 0.055(3) Uani 1 1 d . . . . .
H22 H 0.867478 0.666348 -0.437092 0.065 Uiso 1 1 calc R U . . .
C23 C 0.7619(5) 0.6048(10) -0.4770(7) 0.043(2) Uani 1 1 d . . . . .
H23 H 0.760029 0.608817 -0.552448 0.052 Uiso 1 1 calc R U . . .
C14 C 0.4835(9) 0.4911(15) -0.2854(12) 0.081(5) Uani 1 1 d . . . . .
H1A H 0.466511 0.408998 -0.332067 0.122 Uiso 1 1 calc R U . . .
H1B H 0.534419 0.476997 -0.255126 0.122 Uiso 1 1 calc R U . . .
H1C H 0.477963 0.581134 -0.327268 0.122 Uiso 1 1 calc R U . . .
O1 O 0.0273(4) 0.3378(7) 0.5322(5) 0.0583(18) Uani 1 1 d . . . . .
Cl1 Cl 0.90745(18) 0.6711(3) -0.2145(3) 0.0807(11) Uani 1 1 d . . . . .
S1 S 0.61943(14) 0.5192(2) -0.52357(18) 0.0306(6) Uani 1 1 d D U . . .
O2 O 0.6343(12) 0.391(3) -0.5833(19) 0.059(6) Uani 0.55(4) 1 d D U P A 1
O3 O 0.5653(10) 0.493(3) -0.4584(13) 0.048(7) Uani 0.55(4) 1 d D U P A 1
O4 O 0.6015(12) 0.643(2) -0.595(2) 0.066(8) Uani 0.55(4) 1 d D U P A 1
O2' O 0.6446(13) 0.469(4) -0.6158(19) 0.059(8) Uani 0.45(4) 1 d D U P A 2
O3' O 0.5857(15) 0.409(3) -0.4675(19) 0.059(8) Uani 0.45(4) 1 d D U P A 2
O4' O 0.5807(11) 0.653(2) -0.532(3) 0.053(8) Uani 0.45(4) 1 d D U P A 2
C24 C 0.2372(5) 0.8956(10) 0.1418(7) 0.043(2) Uani 1 1 d . . . . .
H24 H 0.239143 0.891150 0.067332 0.052 Uiso 1 1 calc R U . . .
C25 C 0.1738(5) 0.8615(10) 0.1789(9) 0.052(2) Uani 1 1 d . . . . .
H25 H 0.131872 0.835539 0.129861 0.063 Uiso 1 1 calc R U . . .
C26 C 0.1720(5) 0.8655(10) 0.2860(9) 0.049(2) Uani 1 1 d . . . . .
C27 C 0.2323(5) 0.9020(10) 0.3602(8) 0.050(2) Uani 1 1 d . . . . .
H27 H 0.230376 0.901280 0.434759 0.060 Uiso 1 1 calc R U . . .
C28 C 0.2962(5) 0.9399(10) 0.3232(7) 0.0396(19) Uani 1 1 d . . . . .
H28 H 0.337628 0.967603 0.372637 0.048 Uiso 1 1 calc R U . . .
C29 C 0.2985(4) 0.9369(8) 0.2151(6) 0.0313(18) Uani 1 1 d . . . . .
N2 N 0.5582(7) 0.9970(13) 0.5843(9) 0.073(4) Uani 1 1 d . . . . .
C31 C 0.5777(7) 0.8781(17) 0.6412(10) 0.069(4) Uani 1 1 d . . . . .
H31 H 0.564890 0.785816 0.610322 0.083 Uiso 1 1 calc R U . . .
C32 C 0.6158(7) 0.8853(16) 0.7432(9) 0.062(4) Uani 1 1 d . . . . .
H32 H 0.628349 0.798222 0.782136 0.074 Uiso 1 1 calc R U . . .
C33 C 0.6366(7) 1.0196(12) 0.7910(10) 0.053(3) Uani 1 1 d . . . . .
C34 C 0.6147(8) 1.1413(17) 0.7300(10) 0.065(4) Uani 1 1 d . . . . .
H34 H 0.626393 1.235233 0.758621 0.077 Uiso 1 1 calc R U . . .
C35 C 0.5764(7) 1.1273(19) 0.6290(11) 0.075(5) Uani 1 1 d . . . . .
H35 H 0.562105 1.212547 0.588729 0.090 Uiso 1 1 calc R U . . .
C36 C 0.6784(6) 1.0340(13) 0.8976(9) 0.050(3) Uani 1 1 d . . . . .
H36 H 0.685082 1.129818 0.925133 0.059 Uiso 1 1 calc R U . . .
C37 C 0.7081(5) 0.9285(11) 0.9609(7) 0.046(2) Uani 1 1 d . . . . .
H37 H 0.699739 0.831881 0.935767 0.055 Uiso 1 1 calc R U . . .
C38 C 0.7520(5) 0.9470(11) 1.0641(8) 0.046(2) Uani 1 1 d . . . . .
H38 H 0.757248 1.042040 1.093412 0.056 Uiso 1 1 calc R U . . .
C39 C 0.7859(5) 0.8380(10) 1.1214(7) 0.046(2) Uani 1 1 d . . . . .
H39 H 0.778317 0.744151 1.090546 0.055 Uiso 1 1 calc R U . . .
C40 C 0.8331(5) 0.8446(9) 1.2258(7) 0.0381(19) Uani 1 1 d . . . . .
C41 C 0.8384(6) 0.9667(10) 1.2917(8) 0.043(2) Uani 1 1 d . . . . .
H41 H 0.810136 1.049729 1.268647 0.052 Uiso 1 1 calc R U . . .
C42 C 0.8838(6) 0.9705(10) 1.3901(8) 0.044(2) Uani 1 1 d . . . . .
H42 H 0.886205 1.054475 1.434112 0.052 Uiso 1 1 calc R U . . .
C43 C 0.9258(5) 0.8489(10) 1.4232(7) 0.042(2) Uani 1 1 d . . . . .
C44 C 0.9223(5) 0.7285(11) 1.3564(8) 0.052(2) Uani 1 1 d . . . . .
H44 H 0.952152 0.646849 1.377512 0.063 Uiso 1 1 calc R U . . .
C45 C 0.8767(5) 0.7262(10) 1.2612(7) 0.041(2) Uani 1 1 d . . . . .
H45 H 0.874443 0.641789 1.217630 0.050 Uiso 1 1 calc R U . . .
C46 C 0.9733(8) 0.9577(13) 1.5935(10) 0.066(3) Uani 1 1 d . . . . .
H46A H 0.987027 1.047207 1.560294 0.099 Uiso 1 1 calc R U . . .
H46B H 1.008161 0.937104 1.658283 0.099 Uiso 1 1 calc R U . . .
H46C H 0.925206 0.969328 1.612535 0.099 Uiso 1 1 calc R U . . .
C30 C 0.5161(9) 0.9885(16) 0.4752(12) 0.092(6) Uani 1 1 d . . . . .
H2A H 0.525601 1.074682 0.434361 0.138 Uiso 1 1 calc R U . . .
H2B H 0.464611 0.983871 0.479471 0.138 Uiso 1 1 calc R U . . .
H2C H 0.530042 0.901298 0.439328 0.138 Uiso 1 1 calc R U . . .
O5 O 0.9724(4) 0.8384(8) 1.5187(5) 0.0573(18) Uani 1 1 d . . . . .
Cl2 Cl 0.09147(18) 0.8290(3) 0.3320(3) 0.0811(11) Uani 1 1 d . . . . .
S2 S 0.37970(14) 0.9814(2) 0.16671(19) 0.0313(6) Uani 1 1 d D U . . .
O6 O 0.3970(13) 0.858(2) 0.105(3) 0.067(8) Uani 0.64(6) 1 d D U P B 3
O7 O 0.3646(13) 1.108(3) 0.098(3) 0.067(7) Uani 0.64(6) 1 d D U P B 3
O8 O 0.4322(11) 1.009(4) 0.2597(14) 0.062(8) Uani 0.64(6) 1 d D U P B 3
O6' O 0.4168(16) 0.844(3) 0.170(4) 0.050(10) Uani 0.36(6) 1 d D U P B 4
O7' O 0.355(2) 1.033(8) 0.061(3) 0.071(13) Uani 0.36(6) 1 d D U P B 4
O8' O 0.416(2) 1.085(5) 0.240(4) 0.065(11) Uani 0.36(6) 1 d D U P B 4

loop_
_atom_site_aniso_label
_atom_site_aniso_U_11
_atom_site_aniso_U_22
_atom_site_aniso_U_33
_atom_site_aniso_U_23
_atom_site_aniso_U_13
_atom_site_aniso_U_12
C1 0.033(5) 0.049(5) 0.041(5) 0.001(4) 0.000(4) 0.001(4)
C2 0.048(6) 0.039(5) 0.035(5) -0.003(4) -0.002(5) -0.002(5)
C3 0.048(6) 0.042(5) 0.046(6) 0.004(5) 0.001(5) -0.007(5)
C4 0.038(5) 0.043(5) 0.030(4) 0.005(4) 0.000(4) 0.010(4)
C5 0.053(6) 0.026(5) 0.053(6) 0.003(4) 0.010(5) -0.004(4)
C6 0.056(6) 0.041(6) 0.057(6) 0.001(5) 0.006(5) -0.013(5)
C7 0.048(5) 0.040(5) 0.046(5) 0.001(4) 0.004(4) 0.006(4)
C8 0.044(6) 0.051(6) 0.038(5) -0.001(5) 0.002(4) 0.001(5)
C9 0.044(5) 0.056(6) 0.042(6) -0.001(5) 0.003(4) -0.003(5)
C10 0.045(6) 0.059(6) 0.046(6) -0.003(5) 0.003(5) -0.006(5)
C11 0.042(6) 0.065(7) 0.033(6) 0.001(5) -0.002(5) -0.013(5)
C12 0.054(7) 0.069(8) 0.048(7) 0.012(5) 0.000(5) -0.015(6)
C13 0.052(7) 0.106(12) 0.043(7) 0.023(7) -0.005(5) -0.033(7)
N1 0.039(6) 0.111(11) 0.036(6) 0.005(5) -0.001(5) -0.016(5)
C15 0.045(6) 0.082(9) 0.048(7) -0.007(6) 0.002(5) -0.017(6)
C16 0.043(6) 0.075(9) 0.046(6) 0.000(6) 0.006(5) -0.021(6)
C17 0.064(8) 0.074(7) 0.061(7) -0.005(7) 0.025(6) 0.010(7)
C18 0.036(5) 0.023(4) 0.035(4) -0.004(3) 0.006(3) 0.002(3)
C19 0.043(5) 0.039(5) 0.037(5) 0.006(4) 0.005(4) 0.006(4)
C20 0.052(6) 0.039(5) 0.050(6) 0.001(4) -0.008(4) 0.008(4)
C21 0.039(5) 0.034(5) 0.072(7) -0.003(5) -0.009(5) 0.003(4)
C22 0.038(5) 0.044(6) 0.082(8) -0.009(5) 0.010(5) -0.008(4)
C23 0.047(5) 0.036(5) 0.050(6) -0.001(4) 0.016(4) 0.001(4)
C14 0.049(9) 0.157(17) 0.037(7) 0.013(6) 0.005(7) -0.025(7)
O1 0.046(4) 0.076(5) 0.056(4) -0.001(3) 0.017(3) -0.003(3)
Cl1 0.0556(17) 0.0496(17) 0.121(3) -0.0159(17) -0.0322(16) 0.0005(13)
S1 0.0376(15) 0.0251(11) 0.0295(13) 0.0021(9) 0.0068(9) 0.0009(10)
O2 0.070(12) 0.061(13) 0.045(10) -0.021(9) 0.010(8) 0.013(10)
O3 0.034(9) 0.078(18) 0.035(8) -0.005(7) 0.012(7) -0.006(8)
O4 0.063(12) 0.041(9) 0.083(16) 0.035(10) -0.022(11) -0.012(8)
O2' 0.051(12) 0.10(2) 0.030(12) -0.026(12) 0.011(9) 0.008(13)
O3' 0.055(13) 0.052(16) 0.066(12) 0.024(11) -0.001(10) -0.023(11)
O4' 0.045(10) 0.031(9) 0.075(18) -0.011(9) -0.012(10) 0.009(7)
C24 0.045(5) 0.041(6) 0.044(5) 0.002(4) 0.005(4) -0.001(4)
C25 0.043(5) 0.041(6) 0.070(7) 0.002(5) -0.001(5) -0.004(4)
C26 0.041(5) 0.033(5) 0.078(7) 0.011(5) 0.022(5) 0.005(4)
C27 0.057(6) 0.040(5) 0.059(6) 0.003(4) 0.030(5) 0.005(5)
C28 0.040(5) 0.044(5) 0.036(5) -0.002(4) 0.011(4) 0.004(4)
C29 0.036(5) 0.026(4) 0.033(4) 0.001(3) 0.009(4) 0.002(3)
N2 0.052(7) 0.139(14) 0.032(6) 0.011(5) 0.018(5) 0.048(6)
C31 0.058(8) 0.103(11) 0.048(7) -0.007(7) 0.012(6) 0.041(7)
C32 0.062(8) 0.091(10) 0.034(6) 0.008(6) 0.012(5) 0.038(7)
C33 0.044(7) 0.080(8) 0.040(7) 0.005(5) 0.019(5) 0.028(6)
C34 0.056(8) 0.085(9) 0.057(7) 0.024(6) 0.024(6) 0.026(7)
C35 0.058(8) 0.118(13) 0.057(8) 0.041(8) 0.030(7) 0.052(8)
C36 0.050(6) 0.058(6) 0.042(6) 0.003(5) 0.011(5) 0.016(5)
C37 0.044(5) 0.054(6) 0.040(5) 0.000(4) 0.014(4) 0.008(5)
C38 0.045(6) 0.055(6) 0.040(5) 0.001(5) 0.010(4) 0.005(5)
C39 0.047(5) 0.047(6) 0.044(5) -0.002(4) 0.009(4) -0.004(4)
C40 0.037(5) 0.040(5) 0.038(5) 0.003(4) 0.010(4) -0.010(4)
C41 0.062(7) 0.026(4) 0.043(6) 0.004(4) 0.016(5) 0.008(5)
C42 0.062(7) 0.035(5) 0.035(5) 0.000(4) 0.011(5) -0.009(5)
C43 0.034(5) 0.053(6) 0.040(5) 0.002(4) 0.013(4) -0.008(4)
C44 0.055(6) 0.044(6) 0.058(6) 0.002(5) 0.008(5) 0.011(5)
C45 0.046(6) 0.031(5) 0.047(5) 0.002(4) 0.006(4) 0.004(4)
C46 0.078(9) 0.077(8) 0.040(6) -0.001(6) 0.000(6) -0.025(7)
C30 0.054(10) 0.19(2) 0.032(7) 0.013(7) 0.011(7) 0.047(8)
O5 0.046(4) 0.077(5) 0.046(4) -0.002(3) -0.001(3) 0.003(3)
Cl2 0.0600(18) 0.0502(17) 0.146(3) 0.0154(18) 0.0569(19) 0.0026(14)
S2 0.0378(15) 0.0273(12) 0.0302(13) -0.0002(9) 0.0096(10) -0.0024(11)
O6 0.078(12) 0.038(8) 0.099(19) -0.028(10) 0.050(13) -0.012(8)
O7 0.065(11) 0.067(13) 0.072(14) 0.043(10) 0.025(10) 0.011(10)
O8 0.043(10) 0.11(2) 0.031(8) -0.002(8) 0.001(7) -0.024(10)
O6' 0.045(14) 0.036(12) 0.08(2) 0.008(12) 0.039(15) 0.013(9)
O7' 0.053(17) 0.12(4) 0.039(18) 0.037(18) 0.013(14) 0.01(2)
O8' 0.07(2) 0.06(2) 0.07(2) -0.018(16) 0.019(16) -0.030(17)

loop_
_atom_type_symbol
_atom_type_description
_atom_type_scat_dispersion_real
_atom_type_scat_dispersion_imag
_atom_type_scat_source
C C 0.0033 0.0016 'International Tables Vol C Tables 4.2.6.8 and 6.1.1.4'
H H 0.0000 0.0000 'International Tables Vol C Tables 4.2.6.8 and 6.1.1.4'
N N 0.0061 0.0033 'International Tables Vol C Tables 4.2.6.8 and 6.1.1.4'
O O 0.0106 0.0060 'International Tables Vol C Tables 4.2.6.8 and 6.1.1.4'
Cl Cl 0.1484 0.1585 'International Tables Vol C Tables 4.2.6.8 and 6.1.1.4'
S S 0.1246 0.1234 'International Tables Vol C Tables 4.2.6.8 and 6.1.1.4'

loop_
_geom_angle_atom_site_label_1
_geom_angle_atom_site_label_2
_geom_angle_atom_site_label_3
_geom_angle
_geom_angle_site_symmetry_1
_geom_angle_site_symmetry_3
_geom_angle_publ_flag
O1 C1 C2 125.2(8) . . ?
O1 C1 C6 117.0(8) . . ?
C2 C1 C6 117.9(9) . . ?
C3 C2 C1 120.3(9) . . ?
C3 C2 H2 119.8 . . ?
C1 C2 H2 119.8 . . ?
C2 C3 C4 121.5(9) . . ?
C2 C3 H3 119.2 . . ?
C4 C3 H3 119.2 . . ?
C3 C4 C5 117.2(8) . . ?
C3 C4 C7 123.6(8) . . ?
C5 C4 C7 119.2(8) . . ?
C6 C5 C4 121.3(9) . . ?
C6 C5 H5 119.3 . . ?
C4 C5 H5 119.3 . . ?
C5 C6 C1 121.7(9) . . ?
C5 C6 H6 119.2 . . ?
C1 C6 H6 119.2 . . ?
C8 C7 C4 128.0(9) . . ?
C8 C7 H7 116.0 . . ?
C4 C7 H7 116.0 . . ?
C7 C8 C9 122.7(9) . . ?
C7 C8 H8 118.7 . . ?
C9 C8 H8 118.7 . . ?
C10 C9 C8 124.0(11) . . ?
C10 C9 H9 118.0 . . ?
C8 C9 H9 118.0 . . ?
C9 C10 C11 125.8(11) . . ?
C9 C10 H10 117.1 . . ?
C11 C10 H10 117.1 . . ?
C12 C11 C16 116.0(13) . . ?
C12 C11 C10 121.0(11) . . ?
C16 C11 C10 123.1(10) . . ?
C13 C12 C11 121.1(14) . . ?
C13 C12 H12 119.5 . . ?
C11 C12 H12 119.5 . . ?
N1 C13 C12 122.0(13) . . ?
N1 C13 H13 119.0 . . ?
C12 C13 H13 119.0 . . ?
C13 N1 C15 120.1(12) . . ?
C13 N1 C14 120.0(10) . . ?
C15 N1 C14 119.8(11) . . ?
N1 C15 C16 118.8(13) . . ?
N1 C15 H15 120.6 . . ?
C16 C15 H15 120.6 . . ?
C15 C16 C11 122.1(12) . . ?
C15 C16 H16 119.0 . . ?
C11 C16 H16 119.0 . . ?
O1 C17 H17A 109.5 . . ?
O1 C17 H17B 109.5 . . ?
H17A C17 H17B 109.5 . . ?
O1 C17 H17C 109.5 . . ?
H17A C17 H17C 109.5 . . ?
H17B C17 H17C 109.5 . . ?
C19 C18 C23 119.6(8) . . ?
C19 C18 S1 120.5(6) . . ?
C23 C18 S1 120.0(6) . . ?
C18 C19 C20 120.8(9) . . ?
C18 C19 H19 119.6 . . ?
C20 C19 H19 119.6 . . ?
C21 C20 C19 118.1(9) . . ?
C21 C20 H20 120.9 . . ?
C19 C20 H20 120.9 . . ?
C22 C21 C20 122.5(9) . . ?
C22 C21 Cl1 118.3(8) . . ?
C20 C21 Cl1 119.2(8) . . ?
C21 C22 C23 118.4(9) . . ?
C21 C22 H22 120.8 . . ?
C23 C22 H22 120.8 . . ?
C22 C23 C18 120.6(9) . . ?
C22 C23 H23 119.7 . . ?
C18 C23 H23 119.7 . . ?
N1 C14 H1A 109.5 . . ?
N1 C14 H1B 109.5 . . ?
H1A C14 H1B 109.5 . . ?
N1 C14 H1C 109.5 . . ?
H1A C14 H1C 109.5 . . ?
H1B C14 H1C 109.5 . . ?
C1 O1 C17 117.9(8) . . ?
O2' S1 O4' 117.3(13) . . ?
O2' S1 O3' 114.4(15) . . ?
O4' S1 O3' 112.5(13) . . ?
O3 S1 O2 112.3(10) . . ?
O3 S1 O4 112.1(11) . . ?
O2 S1 O4 110.7(13) . . ?
O2' S1 C18 102.9(10) . . ?
O4' S1 C18 102.9(7) . . ?
O3 S1 C18 107.1(7) . . ?
O3' S1 C18 104.7(8) . . ?
O2 S1 C18 107.1(8) . . ?
O4 S1 C18 107.2(7) . . ?
C25 C24 C29 119.6(8) . . ?
C25 C24 H24 120.2 . . ?
C29 C24 H24 120.2 . . ?
C26 C25 C24 119.7(9) . . ?
C26 C25 H25 120.2 . . ?
C24 C25 H25 120.2 . . ?
C25 C26 C27 121.8(9) . . ?
C25 C26 Cl2 119.6(8) . . ?
C27 C26 Cl2 118.6(8) . . ?
C26 C27 C28 118.9(9) . . ?
C26 C27 H27 120.5 . . ?
C28 C27 H27 120.5 . . ?
C29 C28 C27 119.7(8) . . ?
C29 C28 H28 120.1 . . ?
C27 C28 H28 120.1 . . ?
C28 C29 C24 120.2(8) . . ?
C28 C29 S2 120.4(6) . . ?
C24 C29 S2 119.4(6) . . ?
C31 N2 C35 118.7(13) . . ?
C31 N2 C30 121.3(13) . . ?
C35 N2 C30 120.0(11) . . ?
N2 C31 C32 121.6(14) . . ?
N2 C31 H31 119.2 . . ?
C32 C31 H31 119.2 . . ?
C31 C32 C33 120.8(13) . . ?
C31 C32 H32 119.6 . . ?
C33 C32 H32 119.6 . . ?
C34 C33 C32 116.0(14) . . ?
C34 C33 C36 120.7(12) . . ?
C32 C33 C36 123.3(11) . . ?
C35 C34 C33 120.5(15) . . ?
C35 C34 H34 119.7 . . ?
C33 C34 H34 119.7 . . ?
N2 C35 C34 122.3(13) . . ?
N2 C35 H35 118.8 . . ?
C34 C35 H35 118.8 . . ?
C37 C36 C33 127.3(12) . . ?
C37 C36 H36 116.3 . . ?
C33 C36 H36 116.3 . . ?
C36 C37 C38 125.9(11) . . ?
C36 C37 H37 117.1 . . ?
C38 C37 H37 117.1 . . ?
C39 C38 C37 123.8(10) . . ?
C39 C38 H38 118.1 . . ?
C37 C38 H38 118.1 . . ?
C38 C39 C40 128.4(9) . . ?
C38 C39 H39 115.8 . . ?
C40 C39 H39 115.8 . . ?
C45 C40 C41 117.3(8) . . ?
C45 C40 C39 119.6(8) . . ?
C41 C40 C39 123.0(8) . . ?
C42 C41 C40 122.0(9) . . ?
C42 C41 H41 119.0 . . ?
C40 C41 H41 119.0 . . ?
C41 C42 C43 118.9(9) . . ?
C41 C42 H42 120.6 . . ?
C43 C42 H42 120.6 . . ?
O5 C43 C44 116.0(8) . . ?
O5 C43 C42 124.6(8) . . ?
C44 C43 C42 119.4(9) . . ?
C45 C44 C43 120.7(9) . . ?
C45 C44 H44 119.6 . . ?
C43 C44 H44 119.6 . . ?
C44 C45 C40 121.7(9) . . ?
C44 C45 H45 119.2 . . ?
C40 C45 H45 119.2 . . ?
O5 C46 H46A 109.5 . . ?
O5 C46 H46B 109.5 . . ?
H46A C46 H46B 109.5 . . ?
O5 C46 H46C 109.5 . . ?
H46A C46 H46C 109.5 . . ?
H46B C46 H46C 109.5 . . ?
N2 C30 H2A 109.5 . . ?
N2 C30 H2B 109.5 . . ?
H2A C30 H2B 109.5 . . ?
N2 C30 H2C 109.5 . . ?
H2A C30 H2C 109.5 . . ?
H2B C30 H2C 109.5 . . ?
C43 O5 C46 117.2(8) . . ?
O8' S2 O7' 116(2) . . ?
O8' S2 O6' 113.1(17) . . ?
O7' S2 O6' 113.9(18) . . ?
O8 S2 O6 113.5(11) . . ?
O8 S2 O7 113.0(11) . . ?
O6 S2 O7 110.2(12) . . ?
O8' S2 C29 106.1(15) . . ?
O7' S2 C29 103.1(15) . . ?
O8 S2 C29 105.8(8) . . ?
O6' S2 C29 103.1(10) . . ?
O6 S2 C29 106.7(7) . . ?
O7 S2 C29 107.2(9) . . ?

loop_
_geom_bond_atom_site_label_1
_geom_bond_atom_site_label_2
_geom_bond_distance
_geom_bond_site_symmetry_2
_geom_bond_publ_flag
C1 O1 1.364(10) . ?
C1 C2 1.387(12) . ?
C1 C6 1.399(12) . ?
C2 C3 1.383(15) . ?
C2 H2 0.9500 . ?
C3 C4 1.393(13) . ?
C3 H3 0.9500 . ?
C4 C5 1.402(12) . ?
C4 C7 1.464(12) . ?
C5 C6 1.348(13) . ?
C5 H5 0.9500 . ?
C6 H6 0.9500 . ?
C7 C8 1.339(13) . ?
C7 H7 0.9500 . ?
C8 C9 1.450(13) . ?
C8 H8 0.9500 . ?
C9 C10 1.335(14) . ?
C9 H9 0.9500 . ?
C10 C11 1.464(16) . ?
C10 H10 0.9500 . ?
C11 C12 1.389(16) . ?
C11 C16 1.395(17) . ?
C12 C13 1.349(18) . ?
C12 H12 0.9500 . ?
C13 N1 1.343(17) . ?
C13 H13 0.9500 . ?
N1 C15 1.358(15) . ?
N1 C14 1.476(19) . ?
C15 C16 1.382(16) . ?
C15 H15 0.9500 . ?
C16 H16 0.9500 . ?
C17 O1 1.434(12) . ?
C17 H17A 0.9800 . ?
C17 H17B 0.9800 . ?
C17 H17C 0.9800 . ?
C18 C19 1.383(11) . ?
C18 C23 1.398(11) . ?
C18 S1 1.785(8) . ?
C19 C20 1.399(12) . ?
C19 H19 0.9500 . ?
C20 C21 1.385(13) . ?
C20 H20 0.9500 . ?
C21 C22 1.380(14) . ?
C21 Cl1 1.750(9) . ?
C22 C23 1.392(13) . ?
C22 H22 0.9500 . ?
C23 H23 0.9500 . ?
C14 H1A 0.9800 . ?
C14 H1B 0.9800 . ?
C14 H1C 0.9800 . ?
S1 O2' 1.408(18) . ?
S1 O4' 1.425(16) . ?
S1 O3 1.433(15) . ?
S1 O3' 1.443(16) . ?
S1 O2 1.453(16) . ?
S1 O4 1.461(14) . ?
C24 C25 1.389(12) . ?
C24 C29 1.407(11) . ?
C24 H24 0.9500 . ?
C25 C26 1.362(14) . ?
C25 H25 0.9500 . ?
C26 C27 1.389(14) . ?
C26 Cl2 1.743(9) . ?
C27 C28 1.405(12) . ?
C27 H27 0.9500 . ?
C28 C29 1.376(11) . ?
C28 H28 0.9500 . ?
C29 S2 1.786(8) . ?
N2 C31 1.328(16) . ?
N2 C35 1.346(19) . ?
N2 C30 1.476(19) . ?
C31 C32 1.371(17) . ?
C31 H31 0.9500 . ?
C32 C33 1.404(18) . ?
C32 H32 0.9500 . ?
C33 C34 1.384(16) . ?
C33 C36 1.451(17) . ?
C34 C35 1.37(2) . ?
C34 H34 0.9500 . ?
C35 H35 0.9500 . ?
C36 C37 1.323(14) . ?
C36 H36 0.9500 . ?
C37 C38 1.434(13) . ?
C37 H37 0.9500 . ?
C38 C39 1.337(13) . ?
C38 H38 0.9500 . ?
C39 C40 1.466(12) . ?
C39 H39 0.9500 . ?
C40 C45 1.393(12) . ?
C40 C41 1.394(12) . ?
C41 C42 1.389(15) . ?
C41 H41 0.9500 . ?
C42 C43 1.395(13) . ?
C42 H42 0.9500 . ?
C43 O5 1.373(11) . ?
C43 C44 1.390(12) . ?
C44 C45 1.359(13) . ?
C44 H44 0.9500 . ?
C45 H45 0.9500 . ?
C46 O5 1.449(12) . ?
C46 H46A 0.9800 . ?
C46 H46B 0.9800 . ?
C46 H46C 0.9800 . ?
C30 H2A 0.9800 . ?
C30 H2B 0.9800 . ?
C30 H2C 0.9800 . ?
S2 O8' 1.42(3) . ?
S2 O7' 1.42(3) . ?
S2 O8 1.429(17) . ?
S2 O6' 1.44(2) . ?
S2 O6 1.450(14) . ?
S2 O7 1.452(16) . ?

loop_
_geom_hbond_atom_site_label_D
_geom_hbond_atom_site_label_H
_geom_hbond_atom_site_label_A
_geom_hbond_distance_DH
_geom_hbond_distance_HA
_geom_hbond_distance_DA
_geom_hbond_angle_DHA
_geom_hbond_site_symmetry_A
_geom_hbond_publ_flag
C12 H12 O6^c 0.95 2.32 3.05(3) 132.4 . yes
C13 H13 O8^c 0.95 2.60 3.48(4) 153.6 2_574 yes
C13 H13 O8'^d 0.95 2.03 2.89(4) 149.9 2_574 yes
C15 H15 O6'^d 0.95 2.27 3.04(4) 137.4 2_564 yes
C16 H16 O7^c 0.95 2.47 3.38(2) 161.8 1_545 yes
C19 H19 O2'^b 0.95 2.37 3.05(2) 128.3 2_565 yes
C20 H20 O2'^b 0.95 2.65 3.18(2) 115.3 2_565 yes
C14 H1A O6'^d 0.98 2.51 3.35(3) 142.6 2_564 yes
C14 H1B O4^a 0.98 2.46 3.24(3) 135.8 2_565 yes
C14 H1B O2'^b 0.98 2.54 3.43(3) 151.5 2_565 yes
C28 H28 O7'^d 0.95 2.35 3.04(3) 128.7 2_575 yes
C31 H31 O4'^b 0.95 2.24 3.03(3) 139.6 1_556 yes
C32 H32 O2^a 0.95 2.43 3.34(2) 161.6 2_566 yes
C34 H34 O4^a 0.95 2.28 3.01(2) 133.9 2_576 yes
C35 H35 O3'^b 0.95 2.02 2.89(3) 150.4 1_566 yes
C30 H2B O6^c 0.98 2.63 3.31(3) 126.1 2_575 yes
C30 H2B O7'^d 0.98 2.47 3.40(4) 158.7 2_575 yes
C30 H2C O4'^b 0.98 2.48 3.33(2) 144.6 1_556 yes
